data_7710955
loop_
_publ_author_name
'Storm Thomsen, Maria'
'Andersen, Helene O. B.'
'S\/orensen, Thomas Just'

_publ_section_title
;
 Long Story Short: Donor Set Symmetry in Eu.DOTA Crystals Determines the
 Electronic Structure
;
_journal_name_full 'Dalton Transactions'
_journal_paper_doi 10.1039/D2DT02172B
_journal_year 2022
_chemical_formula_moiety 'C30 H50 B2 Eu N6 O13 P2, Cl, 4.32(H2 O)'
_chemical_formula_sum 'C30 H58.64 B2 Cl Eu N6 O17.32 P2'
_chemical_formula_weight 1051.56
_space_group_crystal_system triclinic
_space_group_IT_number 2
_space_group_name_Hall '-P 1'
_space_group_name_H-M_alt 'P -1'
_atom_sites_solution_hydrogens mixed
_audit_creation_date 2022-03-15
_audit_creation_method
;
Olex2 1.5
(compiled 2021.12.09 svn.r5202d8cf for OlexSys, GUI svn.r6439)
;
_audit_update_record
;
2022-05-04 deposited with the CCDC.	2022-08-12 downloaded from the CCDC.
;
_cell_angle_alpha 97.955(4)
_cell_angle_beta 96.588(3)
_cell_angle_gamma 113.624(3)
_cell_formula_units_Z 2
_cell_length_a 10.8019(10)
_cell_length_b 13.0077(13)
_cell_length_c 16.9777(16)
_cell_measurement_reflns_used 9847
_cell_measurement_temperature 100
_cell_measurement_theta_max 36.26
_cell_measurement_theta_min 2.40
_cell_volume 2126.1(4)
_computing_cell_refinement 'SAINT V8.40A (Bruker, 2019)'
_computing_data_reduction 'SAINT V8.40A (Bruker, 2019)'
_computing_molecular_graphics 'Olex2 1.5 (Dolomanov et al., 2009)'
_computing_publication_material 'Olex2 1.5 (Dolomanov et al., 2009)'
_computing_structure_refinement 'SHELXL 2018/3 (Sheldrick, 2015)'
_computing_structure_solution 'SHELXT 2014/5 (Sheldrick, 2014)'
_diffrn_ambient_temperature 100
_diffrn_measured_fraction_theta_full 0.999
_diffrn_measured_fraction_theta_max 1.000
_diffrn_measurement_device_type 'Bruker APEX-II CCD'
_diffrn_measurement_method '\f and \w scans'
_diffrn_radiation_type MoK\a
_diffrn_radiation_wavelength 0.71073
_diffrn_reflns_av_R_equivalents 0.0542
_diffrn_reflns_av_unetI/netI 0.0323
_diffrn_reflns_Laue_measured_fraction_full 0.999
_diffrn_reflns_Laue_measured_fraction_max 1.000
_diffrn_reflns_limit_h_max 16
_diffrn_reflns_limit_h_min -16
_diffrn_reflns_limit_k_max 20
_diffrn_reflns_limit_k_min -20
_diffrn_reflns_limit_l_max 26
_diffrn_reflns_limit_l_min -26
_diffrn_reflns_number 123351
_diffrn_reflns_point_group_measured_fraction_full 0.999
_diffrn_reflns_point_group_measured_fraction_max 1.000
_diffrn_reflns_theta_full 25.242
_diffrn_reflns_theta_max 33.141
_diffrn_reflns_theta_min 1.745
_diffrn_source_current 1.0
_diffrn_source_power 0.05
_diffrn_source_voltage 50.0
_diffrn_standards_number 0
_exptl_absorpt_coefficient_mu 1.691
_exptl_absorpt_correction_T_max 0.7471
_exptl_absorpt_correction_T_min 0.6155
_exptl_absorpt_correction_type multi-scan
_exptl_absorpt_process_details
;
SADABS-2016/2 (Bruker,2016/2) was used for absorption correction.
wR2(int) was 0.1153 before and 0.0677 after correction.
The Ratio of minimum to maximum transmission is 0.8239.
The \l/2 correction factor is Not present.
;
_exptl_crystal_colour 'clear light colourless'
_exptl_crystal_colour_lustre clear
_exptl_crystal_colour_modifier light
_exptl_crystal_colour_primary colourless
_exptl_crystal_density_diffrn 1.643
_exptl_crystal_description plate
_exptl_crystal_F_000 1078
_exptl_crystal_size_max 0.413
_exptl_crystal_size_mid 0.271
_exptl_crystal_size_min 0.084
_refine_diff_density_max 1.608
_refine_diff_density_min -0.815
_refine_diff_density_rms 0.103
_refine_ls_extinction_method none
_refine_ls_goodness_of_fit_ref 1.044
_refine_ls_hydrogen_treatment mixed
_refine_ls_matrix_type full
_refine_ls_number_parameters 586
_refine_ls_number_reflns 16216
_refine_ls_number_restraints 0
_refine_ls_restrained_S_all 1.044
_refine_ls_R_factor_all 0.0328
_refine_ls_R_factor_gt 0.0250
_refine_ls_shift/su_max 0.003
_refine_ls_shift/su_mean 0.000
_refine_ls_structure_factor_coef Fsqd
_refine_ls_weighting_details 'w=1/[\s^2^(Fo^2^)+(0.0213P)^2^+2.0104P] where P=(Fo^2^+2Fc^2^)/3'
_refine_ls_weighting_scheme calc
_refine_ls_wR_factor_gt 0.0554
_refine_ls_wR_factor_ref 0.0583
_reflns_Friedel_coverage 0.000
_reflns_number_gt 14453
_reflns_number_total 16216
_reflns_threshold_expression 'I > 2\s(I)'
_cod_data_source_file d2dt02172b5.cif
_cod_data_source_block mo_d8v5039_0m_a
_cod_database_code 7710955
_shelx_shelxl_version_number 2018/3
_shelx_space_group_comment
;
The symmetry employed for this shelxl refinement is uniquely defined
by the following loop, which should always be used as a source of
symmetry information in preference to the above space-group names.
They are only intended as comments.
;
_shelx_estimated_absorpt_t_max 0.871
_shelx_estimated_absorpt_t_min 0.542
_olex2_refinement_description
;
1. Fixed Uiso
 At 1.2 times of:
  All C(H) groups, All C(H,H) groups, All N(H) groups
 At 1.5 times of:
  All C(H,H,H) groups, All O(H) groups, All O(H,H) groups
2. Others
 Sof(Cl2)=1-FVAR(1)
 Sof(Cl1)=FVAR(1)
 Sof(O17)=Sof(H17A)=Sof(H17B)=FVAR(2)
3.a Free rotating group:
 O16(H16C,H16D), O9(H9C,H9D), O7(H7D,H7E), O17(H17A,H17B)
3.b Rotating group:
 O12(H12A)
3.c Secondary CH2 refined with riding coordinates:
 C4(H4A,H4B), C6(H6A,H6B), C8(H8A,H8B), C10(H10A,H10B), C14(H14A,H14B),
 C16(H16A,H16B), C26(H26A,H26B), C28(H28A,H28B), C15(H15A,H15B), C2(H2A,H2B),
 C9(H9A,H9B), C5(H5A,H5B), C25(H25A,H25B), C27(H27A,H27B)
3.d Aromatic/amide H refined with riding coordinates:
 N1(H1), N3(H3), C20(H20), C24(H24), C17(H17), C21(H21), C11(H11A), C23(H23),
 C3(H3A), C13(H13A)
3.e Idealised Me refined as rotating group:
 C7(H7A,H7B,H7C), C29(H29A,H29B,H29C)
3.f Idealised tetrahedral OH refined as rotating group:
 O18(H18), O11(H11), O13(H13)
;
_olex2_submission_special_instructions 'No special instructions were received'

loop_
_space_group_symop_operation_xyz
'x, y, z'
'-x, -y, -z'

loop_
_atom_site_label
_atom_site_type_symbol
_atom_site_fract_x
_atom_site_fract_y
_atom_site_fract_z
_atom_site_U_iso_or_equiv
_atom_site_adp_type
_atom_site_occupancy
_atom_site_site_symmetry_order
_atom_site_calc_flag
_atom_site_refinement_flags_posn
_atom_site_refinement_flags_adp
_atom_site_refinement_flags_occupancy
_atom_site_disorder_assembly
_atom_site_disorder_group
Eu1 Eu 0.28913(2) 0.27792(2) 0.27833(2) 0.00683(2) Uani 1 1 d . . . . .
P1 P 0.15911(4) 0.32897(3) 0.45338(2) 0.00923(7) Uani 1 1 d . . . . .
P2 P 0.49752(4) 0.27596(3) 0.13389(2) 0.00856(7) Uani 1 1 d . . . . .
Cl1 Cl 0.0804(2) 0.6833(4) 0.14015(18) 0.0191(5) Uani 0.68(3) 1 d . . P A 1
O1 O 0.25910(11) 0.37352(9) 0.39773(7) 0.0105(2) Uani 1 1 d . . . . .
O4 O 0.51734(13) 0.18330(10) 0.08283(7) 0.0141(2) Uani 1 1 d . . . . .
O6 O 0.32215(12) 0.15310(9) 0.36003(7) 0.01028(19) Uani 1 1 d . . . . .
O8 O 0.07192(12) 0.39077(10) 0.47044(7) 0.0141(2) Uani 1 1 d . . . . .
O10 O 0.74112(13) 1.01837(11) 0.08387(8) 0.0165(2) Uani 1 1 d . . . . .
O12 O 0.51137(12) 0.38896(10) 0.37105(7) 0.0123(2) Uani 1 1 d . . . . .
H12A H 0.500096 0.386257 0.419594 0.018 Uiso 1 1 d R U . . .
O14 O 0.46522(11) 0.25920(10) 0.21737(7) 0.0106(2) Uani 1 1 d . . . . .
O16 O 0.53664(13) 0.39897(10) 0.53549(8) 0.0166(2) Uani 1 1 d G . . . .
H16C H 0.593096 0.466164 0.559961 0.025 Uiso 1 1 d G U . . .
H16D H 0.459467 0.392743 0.546535 0.025 Uiso 1 1 d G U . . .
O18 O 0.50525(13) 0.97989(10) 0.09515(8) 0.0151(2) Uani 1 1 d . . . . .
H18 H 0.529983 1.048120 0.089751 0.023 Uiso 1 1 calc R U . . .
O9 O -0.13082(13) 0.38633(11) 0.55131(8) 0.0173(2) Uani 1 1 d G . . . .
H9C H -0.065378 0.380922 0.530372 0.026 Uiso 1 1 d G U . . .
H9D H -0.122621 0.453560 0.548951 0.026 Uiso 1 1 d G U . . .
O5 O 0.24782(12) 0.33039(10) 0.53574(7) 0.0144(2) Uani 1 1 d . . . . .
O11 O 0.30466(13) -0.28439(11) 0.60024(8) 0.0166(2) Uani 1 1 d . . . . .
H11 H 0.264175 -0.295576 0.552456 0.025 Uiso 1 1 calc R U . . .
O3 O 0.36550(12) 0.46417(9) 0.24620(7) 0.0113(2) Uani 1 1 d . . . . .
O13 O 0.41094(13) -0.13744(11) 0.71527(7) 0.0160(2) Uani 1 1 d . . . . .
H13 H 0.428245 -0.189522 0.731028 0.024 Uiso 1 1 calc R U . . .
O7 O 0.76122(14) 1.17933(12) -0.00874(8) 0.0216(3) Uani 1 1 d G . . . .
H7D H 0.676892 1.146348 -0.035410 0.032 Uiso 1 1 d G U . . .
H7E H 0.809461 1.212053 -0.043249 0.032 Uiso 1 1 d G U . . .
O15 O 0.62839(12) 0.39510(10) 0.14907(7) 0.0133(2) Uani 1 1 d . . . . .
N1 N 0.29723(14) -0.02120(11) 0.38454(8) 0.0104(2) Uani 1 1 d . . . . .
H1 H 0.275907 -0.092243 0.360810 0.012 Uiso 1 1 calc R U . . .
N4 N 0.04245(13) 0.14974(11) 0.31936(8) 0.0098(2) Uani 1 1 d . . . . .
N6 N 0.22621(13) 0.24938(11) 0.11445(8) 0.0102(2) Uani 1 1 d . . . . .
N3 N 0.33348(14) 0.61218(11) 0.20475(9) 0.0121(2) Uani 1 1 d . . . . .
H3 H 0.272573 0.640685 0.197690 0.015 Uiso 1 1 calc R U . . .
O2 O 0.19632(18) -0.25880(12) 0.32363(10) 0.0283(3) Uani 1 1 d . . . . .
N2 N 0.18222(13) 0.05746(11) 0.20461(8) 0.0099(2) Uani 1 1 d . . . . .
N5 N 0.08480(13) 0.33897(11) 0.22923(8) 0.0105(2) Uani 1 1 d . . . . .
C1 C 0.29542(15) 0.04988(12) 0.33547(9) 0.0086(2) Uani 1 1 d . . . . .
C4 C 0.15111(17) 0.12545(13) 0.07603(9) 0.0132(3) Uani 1 1 d . . . . .
H4A H 0.164195 0.115210 0.019176 0.016 Uiso 1 1 calc R U . . .
H4B H 0.051591 0.101771 0.075101 0.016 Uiso 1 1 calc R U . . .
C6 C 0.26063(16) 0.00240(13) 0.24560(9) 0.0106(3) Uani 1 1 d . . . . .
H6A H 0.346246 0.017284 0.224071 0.013 Uiso 1 1 calc R U . . .
H6B H 0.204943 -0.081511 0.234923 0.013 Uiso 1 1 calc R U . . .
C8 C 0.00477(16) 0.02496(13) 0.29318(9) 0.0116(3) Uani 1 1 d . . . . .
H8A H -0.094434 -0.019095 0.292513 0.014 Uiso 1 1 calc R U . . .
H8B H 0.057034 0.000890 0.332714 0.014 Uiso 1 1 calc R U . . .
C10 C 0.19580(17) 0.04687(13) 0.11789(9) 0.0123(3) Uani 1 1 d . . . . .
H10A H 0.139309 -0.033417 0.089248 0.015 Uiso 1 1 calc R U . . .
H10B H 0.292930 0.065114 0.114274 0.015 Uiso 1 1 calc R U . . .
C12 C 0.34998(16) -0.07342(13) 0.59148(9) 0.0113(3) Uani 1 1 d . . . . .
C14 C 0.14518(16) 0.46566(13) 0.24621(10) 0.0126(3) Uani 1 1 d . . . . .
H14A H 0.144268 0.494317 0.303184 0.015 Uiso 1 1 calc R U . . .
H14B H 0.088909 0.491598 0.210871 0.015 Uiso 1 1 calc R U . . .
C16 C 0.35794(16) 0.30350(13) 0.08527(9) 0.0108(3) Uani 1 1 d . . . . .
H16A H 0.386757 0.387341 0.094614 0.013 Uiso 1 1 calc R U . . .
H16B H 0.341689 0.274973 0.026155 0.013 Uiso 1 1 calc R U . . .
C18 C 0.29135(16) 0.51457(13) 0.23163(9) 0.0102(3) Uani 1 1 d . . . . .
C20 C 0.47992(16) 0.77719(13) 0.15979(9) 0.0111(3) Uani 1 1 d . . . . .
H20 H 0.408028 0.801682 0.159620 0.013 Uiso 1 1 calc R U . . .
C22 C 0.59983(16) 0.84281(13) 0.13382(9) 0.0114(3) Uani 1 1 d . . . . .
C24 C 0.31828(16) -0.08856(13) 0.50736(9) 0.0107(3) Uani 1 1 d . . . . .
H24 H 0.288740 -0.162621 0.474705 0.013 Uiso 1 1 calc R U . . .
C26 C -0.03073(16) 0.29694(14) 0.27425(10) 0.0122(3) Uani 1 1 d . . . . .
H26A H -0.111157 0.304821 0.246339 0.015 Uiso 1 1 calc R U . . .
H26B H -0.002679 0.344777 0.329470 0.015 Uiso 1 1 calc R U . . .
C28 C 0.05943(16) 0.17700(13) 0.40920(9) 0.0113(3) Uani 1 1 d . . . . .
H28A H 0.105469 0.133062 0.432811 0.014 Uiso 1 1 calc R U . . .
H28B H -0.032692 0.151663 0.424049 0.014 Uiso 1 1 calc R U . . .
C30 C 0.32937(16) 0.00362(13) 0.47054(9) 0.0100(2) Uani 1 1 d . . . . .
C15 C 0.13886(17) 0.30861(14) 0.09071(9) 0.0125(3) Uani 1 1 d . . . . .
H15A H 0.094860 0.277897 0.032929 0.015 Uiso 1 1 calc R U . . .
H15B H 0.197838 0.391418 0.097009 0.015 Uiso 1 1 calc R U . . .
C2 C 0.03513(16) -0.00226(13) 0.20971(9) 0.0117(3) Uani 1 1 d . . . . .
H2A H 0.005855 -0.085953 0.194206 0.014 Uiso 1 1 calc R U . . .
H2B H -0.020163 0.019282 0.170166 0.014 Uiso 1 1 calc R U . . .
C17 C 0.70395(16) 0.80458(13) 0.13594(9) 0.0124(3) Uani 1 1 d . . . . .
H17 H 0.786062 0.847171 0.117930 0.015 Uiso 1 1 calc R U . . .
C9 C 0.02864(17) 0.29305(15) 0.14130(10) 0.0143(3) Uani 1 1 d . . . . .
H9A H -0.027794 0.332007 0.122309 0.017 Uiso 1 1 calc R U . . .
H9B H -0.032442 0.210357 0.133009 0.017 Uiso 1 1 calc R U . . .
C19 C 0.46379(16) 0.67624(13) 0.18599(9) 0.0104(3) Uani 1 1 d . . . . .
C5 C -0.07142(16) 0.17274(13) 0.28001(10) 0.0127(3) Uani 1 1 d . . . . .
H5A H -0.147179 0.149077 0.310870 0.015 Uiso 1 1 calc R U . . .
H5B H -0.107032 0.124827 0.224737 0.015 Uiso 1 1 calc R U . . .
C21 C 0.37290(19) 0.11282(14) 0.51752(10) 0.0159(3) Uani 1 1 d . . . . .
H21 H 0.381908 0.175966 0.492720 0.019 Uiso 1 1 calc R U . . .
C11 C 0.39159(18) 0.03666(15) 0.63798(10) 0.0158(3) Uani 1 1 d . . . . .
H11A H 0.412229 0.048671 0.695334 0.019 Uiso 1 1 calc R U . . .
C23 C 0.56979(16) 0.64033(13) 0.18907(9) 0.0119(3) Uani 1 1 d . . . . .
H23 H 0.560029 0.572608 0.208029 0.014 Uiso 1 1 calc R U . . .
C3 C 0.68987(16) 0.70577(14) 0.16379(10) 0.0132(3) Uani 1 1 d . . . . .
H3A H 0.762951 0.682618 0.165614 0.016 Uiso 1 1 calc R U . . .
B1 B 0.35299(18) -0.17138(16) 0.63533(11) 0.0125(3) Uani 1 1 d . . . . .
C25 C 0.7273(2) 0.41700(17) 0.09568(12) 0.0243(4) Uani 1 1 d . . . . .
H25A H 0.743298 0.347729 0.080240 0.029 Uiso 1 1 calc R U . . .
H25B H 0.815927 0.480178 0.124317 0.029 Uiso 1 1 calc R U . . .
C13 C 0.4030(2) 0.12797(15) 0.60158(10) 0.0197(3) Uani 1 1 d . . . . .
H13A H 0.431795 0.201933 0.634209 0.024 Uiso 1 1 calc R U . . .
B2 B 0.61572(19) 0.95466(15) 0.10142(10) 0.0124(3) Uani 1 1 d . . . . .
C27 C 0.2068(2) 0.3460(2) 0.61347(11) 0.0284(4) Uani 1 1 d . . . . .
H27A H 0.165594 0.401726 0.615012 0.034 Uiso 1 1 calc R U . . .
H27B H 0.288951 0.377539 0.657250 0.034 Uiso 1 1 calc R U . . .
C7 C 0.6759(3) 0.4488(2) 0.02058(13) 0.0472(8) Uani 1 1 d . . . . .
H7A H 0.656207 0.515326 0.036049 0.071 Uiso 1 1 calc R U . . .
H7B H 0.591752 0.384062 -0.009803 0.071 Uiso 1 1 calc R U . . .
H7C H 0.746362 0.467718 -0.013310 0.071 Uiso 1 1 calc R U . . .
C29 C 0.1060(3) 0.2359(2) 0.62718(16) 0.0395(6) Uani 1 1 d . . . . .
H29A H 0.144513 0.179219 0.622054 0.059 Uiso 1 1 calc R U . . .
H29B H 0.021167 0.208413 0.586920 0.059 Uiso 1 1 calc R U . . .
H29C H 0.085487 0.247091 0.681632 0.059 Uiso 1 1 calc R U . . .
Cl2 Cl 0.0566(15) 0.7056(9) 0.1394(4) 0.026(2) Uani 0.32(3) 1 d . . P A 2
O17 O 0.9597(5) 0.5221(4) -0.0402(3) 0.0271(13) Uani 0.320(5) 1 d G . P . .
H17A H 0.971087 0.459090 -0.047320 0.041 Uiso 0.320(5) 1 d G U P . .
H17B H 0.890492 0.506973 -0.015177 0.041 Uiso 0.320(5) 1 d G U P . .
H10 H 0.742(3) 1.067(2) 0.0626(17) 0.032(7) Uiso 1 1 d . . . . .
H12B H 0.564(3) 0.365(2) 0.3643(16) 0.026(7) Uiso 1 1 d . . . . .
H2C H 0.148(2) -0.2783(19) 0.2766(15) 0.016(5) Uiso 1 1 d . . . . .
H2D H 0.161(3) -0.306(3) 0.3504(19) 0.046(9) Uiso 1 1 d . . . . .

loop_
_atom_site_aniso_label
_atom_site_aniso_U_11
_atom_site_aniso_U_22
_atom_site_aniso_U_33
_atom_site_aniso_U_23
_atom_site_aniso_U_13
_atom_site_aniso_U_12
Eu1 0.00764(3) 0.00552(3) 0.00741(3) 0.00228(2) 0.00194(2) 0.00243(2)
P1 0.01006(17) 0.00855(16) 0.00935(16) 0.00185(12) 0.00325(13) 0.00381(13)
P2 0.01066(17) 0.00854(16) 0.00865(15) 0.00325(12) 0.00346(13) 0.00533(13)
Cl1 0.0198(5) 0.0179(7) 0.0171(4) 0.0056(4) 0.0019(3) 0.0052(4)
O1 0.0108(5) 0.0085(5) 0.0110(5) 0.0009(4) 0.0038(4) 0.0028(4)
O4 0.0207(6) 0.0124(5) 0.0145(5) 0.0038(4) 0.0072(4) 0.0110(5)
O6 0.0141(5) 0.0066(4) 0.0099(5) 0.0021(4) 0.0014(4) 0.0043(4)
O8 0.0153(5) 0.0152(5) 0.0161(5) 0.0037(4) 0.0072(4) 0.0096(4)
O10 0.0159(6) 0.0128(5) 0.0192(6) 0.0094(5) 0.0016(5) 0.0029(5)
O12 0.0115(5) 0.0126(5) 0.0129(5) 0.0014(4) 0.0016(4) 0.0058(4)
O14 0.0122(5) 0.0138(5) 0.0093(5) 0.0048(4) 0.0038(4) 0.0076(4)
O16 0.0149(6) 0.0117(5) 0.0191(6) -0.0007(4) 0.0009(5) 0.0034(4)
O18 0.0187(6) 0.0089(5) 0.0189(6) 0.0059(4) 0.0054(5) 0.0057(4)
O9 0.0199(6) 0.0139(5) 0.0228(6) 0.0068(5) 0.0107(5) 0.0092(5)
O5 0.0161(6) 0.0162(5) 0.0103(5) 0.0028(4) 0.0014(4) 0.0066(5)
O11 0.0195(6) 0.0159(6) 0.0155(5) 0.0054(4) 0.0002(5) 0.0087(5)
O3 0.0114(5) 0.0097(5) 0.0152(5) 0.0065(4) 0.0037(4) 0.0053(4)
O13 0.0198(6) 0.0182(6) 0.0137(5) 0.0070(4) 0.0014(4) 0.0110(5)
O7 0.0203(6) 0.0214(6) 0.0230(6) 0.0113(5) 0.0032(5) 0.0068(5)
O15 0.0120(5) 0.0123(5) 0.0145(5) 0.0035(4) 0.0049(4) 0.0031(4)
N1 0.0150(6) 0.0069(5) 0.0096(5) 0.0024(4) 0.0017(5) 0.0050(5)
N4 0.0097(6) 0.0085(5) 0.0103(5) 0.0016(4) 0.0016(4) 0.0030(4)
N6 0.0100(6) 0.0111(6) 0.0101(5) 0.0030(4) 0.0016(4) 0.0047(5)
N3 0.0122(6) 0.0089(5) 0.0187(6) 0.0067(5) 0.0059(5) 0.0059(5)
O2 0.0431(9) 0.0130(6) 0.0236(7) 0.0047(5) 0.0045(7) 0.0068(6)
N2 0.0107(6) 0.0092(5) 0.0086(5) 0.0019(4) 0.0011(4) 0.0031(5)
N5 0.0098(6) 0.0100(5) 0.0117(5) 0.0033(4) 0.0032(4) 0.0036(5)
C1 0.0079(6) 0.0078(6) 0.0103(6) 0.0033(5) 0.0020(5) 0.0029(5)
C4 0.0156(7) 0.0104(6) 0.0096(6) 0.0012(5) 0.0005(5) 0.0024(6)
C6 0.0133(7) 0.0081(6) 0.0102(6) 0.0018(5) 0.0021(5) 0.0045(5)
C8 0.0099(6) 0.0078(6) 0.0143(7) 0.0023(5) 0.0024(5) 0.0010(5)
C10 0.0162(7) 0.0102(6) 0.0086(6) 0.0008(5) 0.0022(5) 0.0042(6)
C12 0.0116(7) 0.0132(7) 0.0121(6) 0.0053(5) 0.0029(5) 0.0070(5)
C14 0.0137(7) 0.0100(6) 0.0178(7) 0.0069(5) 0.0073(6) 0.0063(5)
C16 0.0123(7) 0.0132(6) 0.0093(6) 0.0047(5) 0.0032(5) 0.0069(5)
C18 0.0124(7) 0.0081(6) 0.0106(6) 0.0031(5) 0.0036(5) 0.0042(5)
C20 0.0140(7) 0.0082(6) 0.0115(6) 0.0027(5) 0.0022(5) 0.0049(5)
C22 0.0145(7) 0.0078(6) 0.0093(6) 0.0021(5) 0.0004(5) 0.0025(5)
C24 0.0112(6) 0.0095(6) 0.0124(6) 0.0037(5) 0.0025(5) 0.0050(5)
C26 0.0103(6) 0.0136(7) 0.0153(7) 0.0056(5) 0.0053(5) 0.0062(5)
C28 0.0118(7) 0.0105(6) 0.0106(6) 0.0028(5) 0.0036(5) 0.0031(5)
C30 0.0120(7) 0.0100(6) 0.0089(6) 0.0021(5) 0.0018(5) 0.0057(5)
C15 0.0138(7) 0.0166(7) 0.0105(6) 0.0054(5) 0.0024(5) 0.0088(6)
C2 0.0101(6) 0.0091(6) 0.0126(6) 0.0008(5) 0.0016(5) 0.0014(5)
C17 0.0110(7) 0.0112(6) 0.0118(6) 0.0027(5) -0.0003(5) 0.0020(5)
C9 0.0115(7) 0.0202(8) 0.0117(6) 0.0039(6) 0.0010(5) 0.0072(6)
C19 0.0129(7) 0.0077(6) 0.0106(6) 0.0031(5) 0.0026(5) 0.0038(5)
C5 0.0089(6) 0.0118(6) 0.0173(7) 0.0050(5) 0.0033(5) 0.0034(5)
C21 0.0254(9) 0.0105(7) 0.0119(7) 0.0017(5) 0.0013(6) 0.0087(6)
C11 0.0223(8) 0.0163(7) 0.0104(6) 0.0034(5) 0.0024(6) 0.0100(6)
C23 0.0133(7) 0.0088(6) 0.0139(6) 0.0049(5) 0.0021(5) 0.0044(5)
C3 0.0110(7) 0.0117(7) 0.0158(7) 0.0033(5) 0.0005(5) 0.0041(5)
B1 0.0106(7) 0.0162(8) 0.0138(7) 0.0061(6) 0.0036(6) 0.0072(6)
C25 0.0223(9) 0.0205(8) 0.0289(9) 0.0074(7) 0.0173(8) 0.0037(7)
C13 0.0331(10) 0.0142(7) 0.0119(7) 0.0004(6) 0.0004(7) 0.0118(7)
B2 0.0161(8) 0.0090(7) 0.0099(7) 0.0024(5) 0.0009(6) 0.0032(6)
C27 0.0360(11) 0.0444(12) 0.0121(8) 0.0090(8) 0.0070(7) 0.0226(10)
C7 0.086(2) 0.0233(10) 0.0177(9) 0.0076(8) 0.0163(11) 0.0052(12)
C29 0.0362(13) 0.0482(15) 0.0362(12) 0.0233(11) 0.0161(10) 0.0127(11)
Cl2 0.032(3) 0.0142(16) 0.0172(10) -0.0049(9) 0.0089(14) -0.0050(15)
O17 0.040(3) 0.026(2) 0.026(2) 0.0088(18) 0.010(2) 0.022(2)

loop_
_atom_type_symbol
_atom_type_description
_atom_type_scat_dispersion_real
_atom_type_scat_dispersion_imag
_atom_type_scat_source
C C 0.0033 0.0016 'International Tables Vol C Tables 4.2.6.8 and 6.1.1.4'
H H 0.0000 0.0000 'International Tables Vol C Tables 4.2.6.8 and 6.1.1.4'
B B 0.0013 0.0007 'International Tables Vol C Tables 4.2.6.8 and 6.1.1.4'
Cl Cl 0.1484 0.1585 'International Tables Vol C Tables 4.2.6.8 and 6.1.1.4'
Eu Eu -0.1578 3.6682 'International Tables Vol C Tables 4.2.6.8 and 6.1.1.4'
N N 0.0061 0.0033 'International Tables Vol C Tables 4.2.6.8 and 6.1.1.4'
O O 0.0106 0.0060 'International Tables Vol C Tables 4.2.6.8 and 6.1.1.4'
P P 0.1023 0.0942 'International Tables Vol C Tables 4.2.6.8 and 6.1.1.4'

loop_
_exptl_crystal_face_index_h
_exptl_crystal_face_index_k
_exptl_crystal_face_index_l
_exptl_crystal_face_perp_dist
0.00 -1.00 0.00 0.1290
0.00 1.00 0.00 0.1290
-1.00 0.00 0.00 0.1240
1.00 0.00 0.00 0.1280
0.00 0.00 1.00 0.0420
0.00 0.00 -1.00 0.0270

loop_
_geom_angle_atom_site_label_1
_geom_angle_atom_site_label_2
_geom_angle_atom_site_label_3
_geom_angle
_geom_angle_site_symmetry_1
_geom_angle_site_symmetry_3
_geom_angle_publ_flag
P2 Eu1 P1 165.695(10) . . ?
O1 Eu1 P1 19.10(3) . . ?
O1 Eu1 P2 148.30(3) . . ?
O1 Eu1 O6 85.15(4) . . ?
O1 Eu1 O12 69.53(4) . . ?
O1 Eu1 O3 82.39(4) . . ?
O1 Eu1 N4 69.09(4) . . ?
O1 Eu1 N6 140.61(4) . . ?
O1 Eu1 N2 132.93(4) . . ?
O1 Eu1 N5 75.30(4) . . ?
O1 Eu1 C1 101.08(4) . . ?
O6 Eu1 P1 74.95(3) . . ?
O6 Eu1 P2 103.07(3) . . ?
O6 Eu1 O12 73.32(4) . . ?
O6 Eu1 O3 149.52(4) . . ?
O6 Eu1 N4 71.27(4) . . ?
O6 Eu1 N6 130.63(4) . . ?
O6 Eu1 N2 65.17(4) . . ?
O6 Eu1 N5 137.20(4) . . ?
O6 Eu1 C1 18.16(4) . . ?
O12 Eu1 P1 82.46(3) . . ?
O12 Eu1 P2 83.41(3) . . ?
O12 Eu1 N4 126.79(4) . . ?
O12 Eu1 N6 129.60(4) . . ?
O12 Eu1 N2 127.79(4) . . ?
O12 Eu1 N5 130.42(4) . . ?
O12 Eu1 C1 87.20(4) . . ?
O14 Eu1 P1 150.25(3) . . ?
O14 Eu1 P2 19.44(3) . . ?
O14 Eu1 O1 140.06(4) . . ?
O14 Eu1 O6 85.23(4) . . ?
O14 Eu1 O12 70.57(4) . . ?
O14 Eu1 O3 86.69(4) . . ?
O14 Eu1 N4 141.67(4) . . ?
O14 Eu1 N6 69.15(4) . . ?
O14 Eu1 N2 75.65(4) . . ?
O14 Eu1 N5 133.04(4) . . ?
O14 Eu1 C1 78.57(4) . . ?
O3 Eu1 P1 99.18(3) . . ?
O3 Eu1 P2 75.19(3) . . ?
O3 Eu1 O12 76.28(4) . . ?
O3 Eu1 N4 128.30(4) . . ?
O3 Eu1 N6 72.42(4) . . ?
O3 Eu1 N2 140.05(4) . . ?
O3 Eu1 N5 65.22(4) . . ?
O3 Eu1 C1 160.83(4) . . ?
N4 Eu1 P1 50.79(3) . . ?
N4 Eu1 P2 142.60(3) . . ?
N4 Eu1 C1 69.68(4) . . ?
N6 Eu1 P1 140.45(3) . . ?
N6 Eu1 P2 51.06(3) . . ?
N6 Eu1 N4 103.61(4) . . ?
N6 Eu1 C1 112.70(4) . . ?
N2 Eu1 P1 113.96(3) . . ?
N2 Eu1 P2 76.85(3) . . ?
N2 Eu1 N4 67.17(4) . . ?
N2 Eu1 N6 67.85(4) . . ?
N2 Eu1 N5 101.73(4) . . ?
N2 Eu1 C1 47.28(4) . . ?
N5 Eu1 P1 74.51(3) . . ?
N5 Eu1 P2 113.60(3) . . ?
N5 Eu1 N4 66.26(4) . . ?
N5 Eu1 N6 66.85(4) . . ?
N5 Eu1 C1 133.95(4) . . ?
C1 Eu1 P1 88.04(3) . . ?
C1 Eu1 P2 93.53(3) . . ?
O1 P1 Eu1 30.67(4) . . ?
O1 P1 O5 106.52(7) . . ?
O1 P1 C28 105.08(7) . . ?
O8 P1 Eu1 130.81(5) . . ?
O8 P1 O1 116.68(7) . . ?
O8 P1 O5 110.20(7) . . ?
O8 P1 C28 113.26(7) . . ?
O5 P1 Eu1 114.61(5) . . ?
O5 P1 C28 104.13(7) . . ?
C28 P1 Eu1 74.41(5) . . ?
O4 P2 Eu1 133.49(5) . . ?
O4 P2 O14 117.64(7) . . ?
O4 P2 O15 111.80(7) . . ?
O4 P2 C16 112.20(7) . . ?
O14 P2 Eu1 30.87(4) . . ?
O14 P2 O15 105.41(6) . . ?
O14 P2 C16 104.35(7) . . ?
O15 P2 Eu1 110.84(4) . . ?
O15 P2 C16 104.29(7) . . ?
C16 P2 Eu1 73.58(5) . . ?
P1 O1 Eu1 130.22(6) . . ?
C1 O6 Eu1 125.51(10) . . ?
B2 O10 H10 114(2) . . ?
Eu1 O12 H12A 109.4 . . ?
Eu1 O12 H12B 113(2) . . ?
H12A O12 H12B 106.1 . . ?
P2 O14 Eu1 129.69(6) . . ?
H16C O16 H16D 104.5 . . ?
B2 O18 H18 109.5 . . ?
H9C O9 H9D 104.5 . . ?
C27 O5 P1 122.15(12) . . ?
B1 O11 H11 109.5 . . ?
C18 O3 Eu1 125.48(10) . . ?
B1 O13 H13 109.5 . . ?
H7D O7 H7E 104.5 . . ?
C25 O15 P2 121.31(11) . . ?
C1 N1 H1 116.0 . . ?
C1 N1 C30 127.96(13) . . ?
C30 N1 H1 116.0 . . ?
C8 N4 Eu1 110.36(9) . . ?
C28 N4 Eu1 107.82(9) . . ?
C28 N4 C8 108.52(12) . . ?
C5 N4 Eu1 111.87(9) . . ?
C5 N4 C8 107.44(12) . . ?
C5 N4 C28 110.81(12) . . ?
C4 N6 Eu1 110.79(9) . . ?
C4 N6 C15 108.37(12) . . ?
C16 N6 Eu1 107.41(9) . . ?
C16 N6 C4 111.23(12) . . ?
C16 N6 C15 107.52(12) . . ?
C15 N6 Eu1 111.49(9) . . ?
C18 N3 H3 115.8 . . ?
C18 N3 C19 128.45(14) . . ?
C19 N3 H3 115.8 . . ?
H2C O2 H2D 110(3) . . ?
C6 N2 Eu1 107.79(9) . . ?
C6 N2 C10 108.85(12) . . ?
C10 N2 Eu1 110.46(9) . . ?
C2 N2 Eu1 111.50(9) . . ?
C2 N2 C6 109.09(12) . . ?
C2 N2 C10 109.10(12) . . ?
C14 N5 Eu1 106.99(9) . . ?
C14 N5 C26 108.38(12) . . ?
C14 N5 C9 110.16(12) . . ?
C26 N5 Eu1 112.10(9) . . ?
C9 N5 Eu1 110.81(9) . . ?
C9 N5 C26 108.37(12) . . ?
O6 C1 Eu1 36.33(7) . . ?
O6 C1 N1 123.58(14) . . ?
O6 C1 C6 118.93(13) . . ?
N1 C1 Eu1 158.77(10) . . ?
N1 C1 C6 117.49(13) . . ?
C6 C1 Eu1 83.09(8) . . ?
N6 C4 H4A 108.6 . . ?
N6 C4 H4B 108.6 . . ?
N6 C4 C10 114.58(13) . . ?
H4A C4 H4B 107.6 . . ?
C10 C4 H4A 108.6 . . ?
C10 C4 H4B 108.6 . . ?
N2 C6 C1 109.57(12) . . ?
N2 C6 H6A 109.8 . . ?
N2 C6 H6B 109.8 . . ?
C1 C6 H6A 109.8 . . ?
C1 C6 H6B 109.8 . . ?
H6A C6 H6B 108.2 . . ?
N4 C8 H8A 109.3 . . ?
N4 C8 H8B 109.3 . . ?
N4 C8 C2 111.70(12) . . ?
H8A C8 H8B 107.9 . . ?
C2 C8 H8A 109.3 . . ?
C2 C8 H8B 109.3 . . ?
N2 C10 C4 112.74(13) . . ?
N2 C10 H10A 109.0 . . ?
N2 C10 H10B 109.0 . . ?
C4 C10 H10A 109.0 . . ?
C4 C10 H10B 109.0 . . ?
H10A C10 H10B 107.8 . . ?
C24 C12 C11 118.09(14) . . ?
C24 C12 B1 122.91(14) . . ?
C11 C12 B1 118.79(14) . . ?
N5 C14 H14A 109.5 . . ?
N5 C14 H14B 109.5 . . ?
N5 C14 C18 110.83(12) . . ?
H14A C14 H14B 108.1 . . ?
C18 C14 H14A 109.5 . . ?
C18 C14 H14B 109.5 . . ?
P2 C16 H16A 108.7 . . ?
P2 C16 H16B 108.7 . . ?
N6 C16 P2 114.14(10) . . ?
N6 C16 H16A 108.7 . . ?
N6 C16 H16B 108.7 . . ?
H16A C16 H16B 107.6 . . ?
O3 C18 N3 123.87(14) . . ?
O3 C18 C14 119.58(13) . . ?
N3 C18 C14 116.53(14) . . ?
C22 C20 H20 119.4 . . ?
C19 C20 H20 119.4 . . ?
C19 C20 C22 121.17(15) . . ?
C20 C22 C17 117.66(14) . . ?
C20 C22 B2 121.05(14) . . ?
C17 C22 B2 121.27(14) . . ?
C12 C24 H24 119.5 . . ?
C12 C24 C30 120.98(14) . . ?
C30 C24 H24 119.5 . . ?
N5 C26 H26A 109.3 . . ?
N5 C26 H26B 109.3 . . ?
N5 C26 C5 111.61(12) . . ?
H26A C26 H26B 108.0 . . ?
C5 C26 H26A 109.3 . . ?
C5 C26 H26B 109.3 . . ?
P1 C28 H28A 108.9 . . ?
P1 C28 H28B 108.9 . . ?
N4 C28 P1 113.55(10) . . ?
N4 C28 H28A 108.9 . . ?
N4 C28 H28B 108.9 . . ?
H28A C28 H28B 107.7 . . ?
C24 C30 N1 116.17(13) . . ?
C21 C30 N1 123.57(14) . . ?
C21 C30 C24 120.24(14) . . ?
N6 C15 H15A 109.2 . . ?
N6 C15 H15B 109.2 . . ?
N6 C15 C9 112.05(13) . . ?
H15A C15 H15B 107.9 . . ?
C9 C15 H15A 109.2 . . ?
C9 C15 H15B 109.2 . . ?
N2 C2 C8 113.64(12) . . ?
N2 C2 H2A 108.8 . . ?
N2 C2 H2B 108.8 . . ?
C8 C2 H2A 108.8 . . ?
C8 C2 H2B 108.8 . . ?
H2A C2 H2B 107.7 . . ?
C22 C17 H17 119.3 . . ?
C3 C17 C22 121.43(14) . . ?
C3 C17 H17 119.3 . . ?
N5 C9 C15 113.29(13) . . ?
N5 C9 H9A 108.9 . . ?
N5 C9 H9B 108.9 . . ?
C15 C9 H9A 108.9 . . ?
C15 C9 H9B 108.9 . . ?
H9A C9 H9B 107.7 . . ?
C20 C19 N3 116.04(14) . . ?
C20 C19 C23 120.42(14) . . ?
C23 C19 N3 123.47(13) . . ?
N4 C5 C26 114.24(13) . . ?
N4 C5 H5A 108.7 . . ?
N4 C5 H5B 108.7 . . ?
C26 C5 H5A 108.7 . . ?
C26 C5 H5B 108.7 . . ?
H5A C5 H5B 107.6 . . ?
C30 C21 H21 120.5 . . ?
C30 C21 C13 118.93(15) . . ?
C13 C21 H21 120.5 . . ?
C12 C11 H11A 119.5 . . ?
C13 C11 C12 120.96(15) . . ?
C13 C11 H11A 119.5 . . ?
C19 C23 H23 120.7 . . ?
C3 C23 C19 118.64(14) . . ?
C3 C23 H23 120.7 . . ?
C17 C3 C23 120.65(15) . . ?
C17 C3 H3A 119.7 . . ?
C23 C3 H3A 119.7 . . ?
O11 B1 C12 125.97(15) . . ?
O13 B1 O11 118.58(15) . . ?
O13 B1 C12 115.45(15) . . ?
O15 C25 H25A 109.5 . . ?
O15 C25 H25B 109.5 . . ?
O15 C25 C7 110.59(19) . . ?
H25A C25 H25B 108.1 . . ?
C7 C25 H25A 109.5 . . ?
C7 C25 H25B 109.5 . . ?
C21 C13 H13A 119.6 . . ?
C11 C13 C21 120.80(16) . . ?
C11 C13 H13A 119.6 . . ?
O10 B2 C22 116.69(15) . . ?
O18 B2 O10 126.11(15) . . ?
O18 B2 C22 117.18(14) . . ?
O5 C27 H27A 109.5 . . ?
O5 C27 H27B 109.5 . . ?
O5 C27 C29 110.81(19) . . ?
H27A C27 H27B 108.1 . . ?
C29 C27 H27A 109.5 . . ?
C29 C27 H27B 109.5 . . ?
C25 C7 H7A 109.5 . . ?
C25 C7 H7B 109.5 . . ?
C25 C7 H7C 109.5 . . ?
H7A C7 H7B 109.5 . . ?
H7A C7 H7C 109.5 . . ?
H7B C7 H7C 109.5 . . ?
C27 C29 H29A 109.5 . . ?
C27 C29 H29B 109.5 . . ?
C27 C29 H29C 109.5 . . ?
H29A C29 H29B 109.5 . . ?
H29A C29 H29C 109.5 . . ?
H29B C29 H29C 109.5 . . ?
O17 O17 H17A 56.8 2_765 . ?
O17 O17 H17B 86.9 2_765 . ?
H17A O17 H17B 104.5 . . ?

loop_
_geom_bond_atom_site_label_1
_geom_bond_atom_site_label_2
_geom_bond_distance
_geom_bond_site_symmetry_2
_geom_bond_publ_flag
Eu1 P1 3.5220(5) . ?
Eu1 P2 3.5181(5) . ?
Eu1 O1 2.3532(11) . ?
Eu1 O6 2.3793(11) . ?
Eu1 O12 2.4601(12) . ?
Eu1 O14 2.3456(11) . ?
Eu1 O3 2.3906(11) . ?
Eu1 N4 2.7481(13) . ?
Eu1 N6 2.7238(13) . ?
Eu1 N2 2.6729(13) . ?
Eu1 N5 2.7135(14) . ?
Eu1 C1 3.2691(15) . ?
P1 O1 1.5096(11) . ?
P1 O8 1.4908(12) . ?
P1 O5 1.5953(13) . ?
P1 C28 1.8242(16) . ?
P2 O4 1.4866(12) . ?
P2 O14 1.5218(11) . ?
P2 O15 1.5863(12) . ?
P2 C16 1.8200(16) . ?
O6 C1 1.2517(18) . ?
O10 B2 1.368(2) . ?
O10 H10 0.76(3) . ?
O12 H12A 0.8502 . ?
O12 H12B 0.76(3) . ?
O16 H16C 0.8500 . ?
O16 H16D 0.8500 . ?
O18 H18 0.8400 . ?
O18 B2 1.355(2) . ?
O9 H9C 0.8495 . ?
O9 H9D 0.8501 . ?
O5 C27 1.453(2) . ?
O11 H11 0.8400 . ?
O11 B1 1.364(2) . ?
O3 C18 1.2462(19) . ?
O13 H13 0.8400 . ?
O13 B1 1.359(2) . ?
O7 H7D 0.8702 . ?
O7 H7E 0.8702 . ?
O15 C25 1.447(2) . ?
N1 H1 0.8800 . ?
N1 C1 1.3316(19) . ?
N1 C30 1.4213(19) . ?
N4 C8 1.492(2) . ?
N4 C28 1.490(2) . ?
N4 C5 1.487(2) . ?
N6 C4 1.491(2) . ?
N6 C16 1.490(2) . ?
N6 C15 1.493(2) . ?
N3 H3 0.8800 . ?
N3 C18 1.3312(19) . ?
N3 C19 1.419(2) . ?
O2 H2C 0.84(2) . ?
O2 H2D 0.81(3) . ?
N2 C6 1.484(2) . ?
N2 C10 1.4892(19) . ?
N2 C2 1.482(2) . ?
N5 C14 1.479(2) . ?
N5 C26 1.4927(19) . ?
N5 C9 1.486(2) . ?
C1 C6 1.507(2) . ?
C4 H4A 0.9900 . ?
C4 H4B 0.9900 . ?
C4 C10 1.517(2) . ?
C6 H6A 0.9900 . ?
C6 H6B 0.9900 . ?
C8 H8A 0.9900 . ?
C8 H8B 0.9900 . ?
C8 C2 1.517(2) . ?
C10 H10A 0.9900 . ?
C10 H10B 0.9900 . ?
C12 C24 1.397(2) . ?
C12 C11 1.402(2) . ?
C12 B1 1.571(2) . ?
C14 H14A 0.9900 . ?
C14 H14B 0.9900 . ?
C14 C18 1.512(2) . ?
C16 H16A 0.9900 . ?
C16 H16B 0.9900 . ?
C20 H20 0.9500 . ?
C20 C22 1.396(2) . ?
C20 C19 1.396(2) . ?
C22 C17 1.399(2) . ?
C22 B2 1.579(2) . ?
C24 H24 0.9500 . ?
C24 C30 1.397(2) . ?
C26 H26A 0.9900 . ?
C26 H26B 0.9900 . ?
C26 C5 1.516(2) . ?
C28 H28A 0.9900 . ?
C28 H28B 0.9900 . ?
C30 C21 1.393(2) . ?
C15 H15A 0.9900 . ?
C15 H15B 0.9900 . ?
C15 C9 1.512(2) . ?
C2 H2A 0.9900 . ?
C2 H2B 0.9900 . ?
C17 H17 0.9500 . ?
C17 C3 1.388(2) . ?
C9 H9A 0.9900 . ?
C9 H9B 0.9900 . ?
C19 C23 1.398(2) . ?
C5 H5A 0.9900 . ?
C5 H5B 0.9900 . ?
C21 H21 0.9500 . ?
C21 C13 1.395(2) . ?
C11 H11A 0.9500 . ?
C11 C13 1.382(2) . ?
C23 H23 0.9500 . ?
C23 C3 1.391(2) . ?
C3 H3A 0.9500 . ?
C25 H25A 0.9900 . ?
C25 H25B 0.9900 . ?
C25 C7 1.508(3) . ?
C13 H13A 0.9500 . ?
C27 H27A 0.9900 . ?
C27 H27B 0.9900 . ?
C27 C29 1.481(3) . ?
C7 H7A 0.9800 . ?
C7 H7B 0.9800 . ?
C7 H7C 0.9800 . ?
C29 H29A 0.9800 . ?
C29 H29B 0.9800 . ?
C29 H29C 0.9800 . ?
O17 O17 1.816(9) 2_765 ?
O17 H17A 0.8704 . ?
O17 H17B 0.8698 . ?

loop_
_geom_torsion_atom_site_label_1
_geom_torsion_atom_site_label_2
_geom_torsion_atom_site_label_3
_geom_torsion_atom_site_label_4
_geom_torsion
_geom_torsion_site_symmetry_1
_geom_torsion_site_symmetry_2
_geom_torsion_site_symmetry_3
_geom_torsion_site_symmetry_4
_geom_torsion_publ_flag
Eu1 P1 O5 C27 -177.71(13) . . . . ?
Eu1 P1 C28 N4 -30.43(10) . . . . ?
Eu1 P2 O15 C25 -177.68(12) . . . . ?
Eu1 P2 C16 N6 -30.88(9) . . . . ?
Eu1 O6 C1 N1 -170.32(11) . . . . ?
Eu1 O6 C1 C6 10.39(19) . . . . ?
Eu1 O3 C18 N3 -171.81(11) . . . . ?
Eu1 O3 C18 C14 9.5(2) . . . . ?
Eu1 N4 C8 C2 -41.55(14) . . . . ?
Eu1 N4 C28 P1 41.05(12) . . . . ?
Eu1 N4 C5 C26 -37.55(15) . . . . ?
Eu1 N6 C4 C10 -34.63(15) . . . . ?
Eu1 N6 C16 P2 41.79(12) . . . . ?
Eu1 N6 C15 C9 -41.70(15) . . . . ?
Eu1 N2 C6 C1 38.19(13) . . . . ?
Eu1 N2 C10 C4 -47.16(14) . . . . ?
Eu1 N2 C2 C8 -44.74(15) . . . . ?
Eu1 N5 C14 C18 36.46(14) . . . . ?
Eu1 N5 C26 C5 -45.85(15) . . . . ?
Eu1 N5 C9 C15 -44.48(15) . . . . ?
Eu1 C1 C6 N2 -29.00(10) . . . . ?
P1 O5 C27 C29 83.6(2) . . . . ?
P2 O15 C25 C7 80.46(19) . . . . ?
O1 P1 O5 C27 150.60(14) . . . . ?
O1 P1 C28 N4 -30.68(13) . . . . ?
O4 P2 O14 Eu1 -129.66(8) . . . . ?
O4 P2 O15 C25 21.35(16) . . . . ?
O4 P2 C16 N6 100.02(11) . . . . ?
O6 C1 C6 N2 -35.19(18) . . . . ?
O8 P1 O1 Eu1 -125.91(8) . . . . ?
O8 P1 O5 C27 23.14(16) . . . . ?
O8 P1 C28 N4 97.78(12) . . . . ?
O14 P2 O15 C25 150.30(14) . . . . ?
O14 P2 C16 N6 -28.42(12) . . . . ?
O5 P1 O1 Eu1 110.57(9) . . . . ?
O5 P1 C28 N4 -142.49(11) . . . . ?
O15 P2 O14 Eu1 104.95(9) . . . . ?
O15 P2 C16 N6 -138.80(11) . . . . ?
N1 C1 C6 N2 145.49(13) . . . . ?
N1 C30 C21 C13 -179.40(16) . . . . ?
N4 C8 C2 N2 60.34(17) . . . . ?
N6 C4 C10 N2 57.38(18) . . . . ?
N6 C15 C9 N5 60.12(18) . . . . ?
N3 C19 C23 C3 175.39(15) . . . . ?
N5 C14 C18 O3 -33.9(2) . . . . ?
N5 C14 C18 N3 147.25(14) . . . . ?
N5 C26 C5 N4 57.66(18) . . . . ?
C1 N1 C30 C24 177.65(15) . . . . ?
C1 N1 C30 C21 -3.8(3) . . . . ?
C4 N6 C16 P2 -79.60(14) . . . . ?
C4 N6 C15 C9 80.48(16) . . . . ?
C6 N2 C10 C4 -165.33(13) . . . . ?
C6 N2 C2 C8 74.19(16) . . . . ?
C8 N4 C28 P1 160.59(10) . . . . ?
C8 N4 C5 C26 -158.82(13) . . . . ?
C10 N2 C6 C1 158.02(12) . . . . ?
C10 N2 C2 C8 -167.01(13) . . . . ?
C12 C24 C30 N1 178.75(14) . . . . ?
C12 C24 C30 C21 0.2(2) . . . . ?
C12 C11 C13 C21 0.3(3) . . . . ?
C14 N5 C26 C5 -163.70(13) . . . . ?
C14 N5 C9 C15 73.71(17) . . . . ?
C16 P2 O14 Eu1 -4.61(10) . . . . ?
C16 P2 O15 C25 -100.10(14) . . . . ?
C16 N6 C4 C10 84.77(16) . . . . ?
C16 N6 C15 C9 -159.19(13) . . . . ?
C18 N3 C19 C20 -179.14(15) . . . . ?
C18 N3 C19 C23 3.9(3) . . . . ?
C20 C22 C17 C3 -0.8(2) . . . . ?
C20 C22 B2 O10 174.62(14) . . . . ?
C20 C22 B2 O18 -4.1(2) . . . . ?
C20 C19 C23 C3 -1.4(2) . . . . ?
C22 C20 C19 N3 -175.14(14) . . . . ?
C22 C20 C19 C23 1.9(2) . . . . ?
C22 C17 C3 C23 1.3(2) . . . . ?
C24 C12 C11 C13 -1.0(3) . . . . ?
C24 C12 B1 O11 -11.5(3) . . . . ?
C24 C12 B1 O13 167.76(15) . . . . ?
C24 C30 C21 C13 -0.9(3) . . . . ?
C26 N5 C14 C18 157.53(13) . . . . ?
C26 N5 C9 C15 -167.87(13) . . . . ?
C28 P1 O1 Eu1 0.47(11) . . . . ?
C28 P1 O5 C27 -98.64(15) . . . . ?
C28 N4 C8 C2 -159.49(13) . . . . ?
C28 N4 C5 C26 82.79(15) . . . . ?
C30 N1 C1 Eu1 -16.6(4) . . . . ?
C30 N1 C1 O6 -0.6(2) . . . . ?
C30 N1 C1 C6 178.67(14) . . . . ?
C30 C21 C13 C11 0.7(3) . . . . ?
C15 N6 C4 C10 -157.24(13) . . . . ?
C15 N6 C16 P2 161.90(10) . . . . ?
C2 N2 C6 C1 -83.03(14) . . . . ?
C2 N2 C10 C4 75.73(16) . . . . ?
C17 C22 B2 O10 -6.8(2) . . . . ?
C17 C22 B2 O18 174.56(14) . . . . ?
C9 N5 C14 C18 -84.06(16) . . . . ?
C9 N5 C26 C5 76.76(16) . . . . ?
C19 N3 C18 O3 1.4(3) . . . . ?
C19 N3 C18 C14 -179.85(15) . . . . ?
C19 C20 C22 C17 -0.8(2) . . . . ?
C19 C20 C22 B2 177.89(14) . . . . ?
C19 C23 C3 C17 -0.1(2) . . . . ?
C5 N4 C8 C2 80.65(15) . . . . ?
C5 N4 C28 P1 -81.68(13) . . . . ?
C11 C12 C24 C30 0.8(2) . . . . ?
C11 C12 B1 O11 173.79(16) . . . . ?
C11 C12 B1 O13 -6.9(2) . . . . ?
B1 C12 C24 C30 -173.92(14) . . . . ?
B1 C12 C11 C13 173.92(16) . . . . ?
B2 C22 C17 C3 -179.48(14) . . . . ?
